data_7220888
loop_
_publ_author_name
'Chatterjee, Tanmay'
'Mandal, Mrinal'
'Gude, Venkatesh'
'Bag, Partha Pratim'
'Mandal, Prasun K.'

_publ_section_title
;
 Strong electron donation induced differential nonradiative decay pathways
 for para and meta GFP chromophore analogues.
;
_journal_issue 32
_journal_name_full 'Physical chemistry chemical physics : PCCP'
_journal_page_first 20515
_journal_page_last 20521
_journal_paper_doi 10.1039/c5cp03086b
_journal_volume 17
_journal_year 2015
_chemical_formula_moiety 'C16 H20 N2 O3'
_chemical_formula_sum 'C16 H20 N2 O3'
_chemical_formula_weight 288.34
_chemical_name_systematic
; 
 ? 
;
_space_group_IT_number 14
_symmetry_cell_setting monoclinic
_symmetry_space_group_name_Hall '-P 2yn'
_symmetry_space_group_name_H-M 'P 1 21/n 1'
_atom_sites_solution_hydrogens geom
_atom_sites_solution_primary direct
_atom_sites_solution_secondary difmap
_audit_creation_method SHELXL-97
_audit_update_record
;
2014-05-06 deposited with the CCDC.
2015-06-24 downloaded from the CCDC.
;
_cell_angle_alpha 90.00
_cell_angle_beta 93.055(9)
_cell_angle_gamma 90.00
_cell_formula_units_Z 4
_cell_length_a 13.818(6)
_cell_length_b 7.428(3)
_cell_length_c 15.482(7)
_cell_measurement_reflns_used 2633
_cell_measurement_temperature 298(2)
_cell_measurement_theta_max 19.33
_cell_measurement_theta_min 2.63
_cell_volume 1586.8(12)
_computing_cell_refinement 'Bruker SMART'
_computing_data_collection 'Bruker SMART'
_computing_data_reduction 'Bruker SAINT'
_computing_molecular_graphics 'Bruker SHELXTL'
_computing_publication_material 'Bruker SHELXTL'
_computing_structure_refinement 'SHELXS-97 (Sheldrick, 1997)'
_computing_structure_solution 'SHELXS-97 (Sheldrick, 1990)'
_diffrn_ambient_temperature 298(2)
_diffrn_measured_fraction_theta_full 0.992
_diffrn_measured_fraction_theta_max 0.992
_diffrn_measurement_device_type 'CCD area detector'
_diffrn_measurement_method 'phi and omega scans'
_diffrn_radiation_monochromator graphite
_diffrn_radiation_source 'fine-focus sealed tube'
_diffrn_radiation_type MoK\a
_diffrn_radiation_wavelength 0.71073
_diffrn_reflns_av_R_equivalents 0.0574
_diffrn_reflns_av_sigmaI/netI 0.0388
_diffrn_reflns_limit_h_max 16
_diffrn_reflns_limit_h_min -16
_diffrn_reflns_limit_k_max 8
_diffrn_reflns_limit_k_min -8
_diffrn_reflns_limit_l_max 18
_diffrn_reflns_limit_l_min -18
_diffrn_reflns_number 19644
_diffrn_reflns_theta_full 25.14
_diffrn_reflns_theta_max 25.14
_diffrn_reflns_theta_min 1.93
_exptl_absorpt_coefficient_mu 0.084
_exptl_absorpt_correction_T_max 0.997
_exptl_absorpt_correction_T_min 0.991
_exptl_absorpt_correction_type multi-scan
_exptl_crystal_colour orange
_exptl_crystal_density_diffrn 1.207
_exptl_crystal_density_method 'not measured'
_exptl_crystal_description Block
_exptl_crystal_F_000 616
_exptl_crystal_size_max 0.2
_exptl_crystal_size_mid 0.085
_exptl_crystal_size_min 0.035
_refine_diff_density_max 0.265
_refine_diff_density_min -0.222
_refine_diff_density_rms 0.044
_refine_ls_extinction_method none
_refine_ls_goodness_of_fit_ref 1.146
_refine_ls_hydrogen_treatment mixed
_refine_ls_matrix_type full
_refine_ls_number_parameters 185
_refine_ls_number_reflns 2817
_refine_ls_number_restraints 0
_refine_ls_restrained_S_all 1.146
_refine_ls_R_factor_all 0.1499
_refine_ls_R_factor_gt 0.0759
_refine_ls_shift/su_max 0.000
_refine_ls_shift/su_mean 0.000
_refine_ls_structure_factor_coef Fsqd
_refine_ls_weighting_details 'calc w=1/[\s^2^(Fo^2^)+(0.1000P)^2^+0.4375P] where P=(Fo^2^+2Fc^2^)/3'
_refine_ls_weighting_scheme calc
_refine_ls_wR_factor_gt 0.1998
_refine_ls_wR_factor_ref 0.2317
_reflns_number_gt 1333
_reflns_number_total 2817
_reflns_threshold_expression >2sigma(I)
_cod_data_source_file c5cp03086b2.cif
_cod_data_source_block tmc_1
_cod_depositor_comments
;
The following automatic conversions were performed:

'_symmetry_cell_setting' value 'Monoclinic' changed to 'monoclinic'
according to
/usr/data/users/saulius/crontab/automatic-downloads/rss-feeds/RSC/lib/dictionaries/cif_core.dic
dictionary named 'cif_core.dic' version 2.4.2 from 2011-04-26.

Automatic conversion script
Id: cif_fix_values 3271 2015-04-21 07:52:19Z andrius 

 Adding full bibliography for 7220885--7220888.cif.
;
_cod_original_cell_volume 1587.0(12)
_cod_original_sg_symbol_H-M 'P2(1)/n  '
_cod_database_code 7220888

loop_
_symmetry_equiv_pos_as_xyz
'x, y, z'
'-x+1/2, y+1/2, -z+1/2'
'-x, -y, -z'
'x-1/2, -y-1/2, z-1/2'

loop_
_atom_site_label
_atom_site_type_symbol
_atom_site_fract_x
_atom_site_fract_y
_atom_site_fract_z
_atom_site_U_iso_or_equiv
_atom_site_adp_type
_atom_site_occupancy
_atom_site_symmetry_multiplicity
_atom_site_calc_flag
_atom_site_refinement_flags
_atom_site_disorder_assembly
_atom_site_disorder_group
C1 C 0.5823(8) 1.183(2) 0.3414(5) 0.305(10) Uani 1 1 d . C .
H1A H 0.6435 1.1308 0.3288 0.457 Uiso 1 1 calc R . .
H1B H 0.5921 1.3047 0.3609 0.457 Uiso 1 1 calc R . .
H1C H 0.5401 1.1825 0.2901 0.457 Uiso 1 1 calc R . .
C2 C 0.5461(10) 1.0966(14) 0.3971(10) 0.286(8) Uani 1 1 d . . .
H2A H 0.4852 1.1434 0.4159 0.343 Uiso 1 1 calc R A 1
H2B H 0.5899 1.0631 0.4455 0.343 Uiso 1 1 calc R A 1
C3 C 0.6391(6) 0.8134(10) 0.2803(5) 0.197(4) Uani 1 1 d . . .
H3A H 0.6342 0.7641 0.2222 0.236 Uiso 1 1 calc R B 1
H3B H 0.7003 0.8746 0.2924 0.236 Uiso 1 1 calc R B 1
C4 C 0.6147(7) 0.7084(17) 0.3381(6) 0.256(5) Uani 1 1 d . C .
H4A H 0.6291 0.7620 0.3937 0.385 Uiso 1 1 calc R . .
H4B H 0.6498 0.5975 0.3341 0.385 Uiso 1 1 calc R . .
H4C H 0.5464 0.6849 0.3310 0.385 Uiso 1 1 calc R . .
C5 C 0.4572(3) 0.9316(6) 0.2517(3) 0.0931(12) Uani 1 1 d . . .
C6 C 0.3855(3) 1.0632(6) 0.2517(3) 0.1022(13) Uani 1 1 d . C .
H6 H 0.3949 1.1628 0.2875 0.123 Uiso 1 1 calc R . .
C7 C 0.3017(3) 1.0510(6) 0.2008(3) 0.0941(12) Uani 1 1 d . . .
H7 H 0.2559 1.1425 0.2019 0.113 Uiso 1 1 calc R C .
C8 C 0.2852(3) 0.9060(6) 0.1487(2) 0.0822(11) Uani 1 1 d . C .
C9 C 0.3544(2) 0.7680(5) 0.1469(2) 0.0743(10) Uani 1 1 d . . .
C10 C 0.4388(3) 0.7849(5) 0.1986(2) 0.0820(10) Uani 1 1 d . C .
H10 H 0.4849 0.6938 0.1975 0.098 Uiso 1 1 calc R . .
C11 C 0.3354(2) 0.6128(6) 0.0922(2) 0.0823(11) Uani 1 1 d . C .
H11 H 0.2749 0.6117 0.0629 0.099 Uiso 1 1 calc R . .
C12 C 0.3919(3) 0.4694(5) 0.0772(2) 0.0774(10) Uani 1 1 d . . .
C13 C 0.3628(3) 0.3241(7) 0.0167(3) 0.1042(13) Uani 1 1 d . C .
C14 C 0.5067(3) 0.2781(6) 0.0779(2) 0.0836(10) Uani 1 1 d . . .
C15 C 0.5964(3) 0.1735(6) 0.0930(3) 0.1061(14) Uani 1 1 d . C .
H15A H 0.6439 0.2456 0.1245 0.159 Uiso 1 1 calc R . .
H15B H 0.6208 0.1389 0.0386 0.159 Uiso 1 1 calc R . .
H15C H 0.5830 0.0676 0.1259 0.159 Uiso 1 1 calc R . .
C16 C 0.13447(10) 1.0232(2) 0.09123(9) 0.142(2) Uani 1 1 d . C .
H16A H 0.1120 1.0448 0.1479 0.213 Uiso 1 1 calc R . .
H16B H 0.0807 0.9896 0.0528 0.213 Uiso 1 1 calc R . .
H16C H 0.1638 1.1307 0.0702 0.213 Uiso 1 1 calc R . .
N1A N 0.53526(14) 0.9340(3) 0.31098(13) 0.135(4) Uani 0.50 1 d PR C 1
N1B N 0.54736(13) 0.9587(2) 0.29178(13) 0.121(4) Uani 0.50 1 d PR C 2
N2 N 0.48361(10) 0.4285(2) 0.11221(15) 0.0794(9) Uani 1 1 d R C .
O1 O 0.20341(10) 0.8828(2) 0.09526(9) 0.1067(9) Uani 1 1 d R . .
O2 O 0.43966(11) 0.2057(2) 0.01993(12) 0.1012(9) Uani 1 1 d R C .
O3 O 0.29214(11) 0.3007(2) -0.02913(13) 0.1452(14) Uani 1 1 d R . .

loop_
_atom_site_aniso_label
_atom_site_aniso_U_11
_atom_site_aniso_U_22
_atom_site_aniso_U_33
_atom_site_aniso_U_23
_atom_site_aniso_U_13
_atom_site_aniso_U_12
C1 0.232(12) 0.55(3) 0.132(6) -0.142(11) -0.049(6) 0.180(15)
C2 0.229(12) 0.169(8) 0.44(2) 0.054(12) -0.139(14) -0.022(8)
C3 0.208(8) 0.149(6) 0.220(8) 0.064(6) -0.104(7) -0.073(5)
C4 0.236(9) 0.335(15) 0.200(9) -0.043(9) 0.033(7) -0.135(10)
C5 0.092(3) 0.095(3) 0.092(3) -0.018(2) 0.003(2) 0.012(3)
C6 0.109(3) 0.092(3) 0.106(3) -0.023(2) 0.018(3) 0.014(3)
C7 0.090(3) 0.094(3) 0.100(3) -0.007(2) 0.021(2) 0.018(2)
C8 0.073(2) 0.098(3) 0.077(2) 0.014(2) 0.0164(18) 0.005(2)
C9 0.071(2) 0.083(3) 0.070(2) 0.0029(19) 0.0156(17) 0.0003(19)
C10 0.079(2) 0.085(3) 0.083(2) -0.008(2) 0.0085(19) 0.011(2)
C11 0.070(2) 0.097(3) 0.081(2) 0.003(2) 0.0082(17) -0.005(2)
C12 0.077(2) 0.079(3) 0.076(2) -0.0007(19) 0.0104(18) -0.010(2)
C13 0.100(3) 0.114(4) 0.098(3) -0.014(3) -0.002(2) -0.021(3)
C14 0.101(3) 0.081(3) 0.070(2) -0.003(2) 0.010(2) -0.010(2)
C15 0.126(3) 0.093(3) 0.100(3) -0.001(2) 0.012(2) 0.025(3)
C16 0.091(3) 0.140(5) 0.194(5) 0.014(4) -0.002(3) 0.037(3)
N1A 0.110(8) 0.123(10) 0.167(9) -0.059(8) -0.043(7) 0.059(7)
N1B 0.140(10) 0.105(9) 0.115(7) -0.033(6) -0.031(7) -0.017(8)
N2 0.084(2) 0.076(2) 0.0783(19) -0.0043(16) 0.0056(15) 0.0010(16)
O1 0.0815(17) 0.119(2) 0.119(2) 0.0064(17) 0.0011(15) 0.0164(16)
O2 0.116(2) 0.088(2) 0.1001(19) -0.0182(15) 0.0058(16) -0.0065(17)
O3 0.117(2) 0.158(3) 0.156(3) -0.046(2) -0.031(2) -0.015(2)

loop_
_atom_type_symbol
_atom_type_description
_atom_type_scat_dispersion_real
_atom_type_scat_dispersion_imag
_atom_type_scat_source
C C 0.0033 0.0016 'International Tables Vol C Tables 4.2.6.8 and 6.1.1.4'
H H 0.0000 0.0000 'International Tables Vol C Tables 4.2.6.8 and 6.1.1.4'
N N 0.0061 0.0033 'International Tables Vol C Tables 4.2.6.8 and 6.1.1.4'
O O 0.0106 0.0060 'International Tables Vol C Tables 4.2.6.8 and 6.1.1.4'

loop_
_geom_angle_atom_site_label_1
_geom_angle_atom_site_label_2
_geom_angle_atom_site_label_3
_geom_angle
C1 C2 N1A 81.3(12)
C1 C2 N1B 69.8(11)
N1A C2 N1B 11.50(10)
C4 C3 N1B 95.3(9)
C4 C3 N1A 82.6(9)
N1B C3 N1A 12.69(8)
N1B C5 N1A 16.45(5)
N1B C5 C10 121.2(3)
N1A C5 C10 121.3(3)
N1B C5 C6 121.6(4)
N1A C5 C6 121.5(4)
C10 C5 C6 116.5(4)
C7 C6 C5 122.3(4)
C8 C7 C6 120.4(4)
C7 C8 O1 124.3(4)
C7 C8 C9 119.8(4)
O1 C8 C9 115.8(4)
C10 C9 C8 118.5(4)
C10 C9 C11 122.1(3)
C8 C9 C11 119.4(3)
C5 C10 C9 122.6(4)
C12 C11 C9 130.0(3)
C11 C12 N2 129.2(3)
C11 C12 C13 123.3(4)
N2 C12 C13 107.5(3)
O3 C13 O2 122.4(4)
O3 C13 C12 132.4(4)
O2 C13 C12 105.2(3)
N2 C14 O2 116.0(3)
N2 C14 C15 128.3(3)
O2 C14 C15 115.7(3)
C5 N1A C3 115.5(3)
C5 N1A C2 122.2(4)
C3 N1A C2 120.0(5)
C5 N1B C3 121.9(3)
C5 N1B C2 114.2(4)
C3 N1B C2 118.1(4)
C14 N2 C12 105.7(3)
C8 O1 C16 117.70(19)
C14 O2 C13 105.5(3)

loop_
_geom_bond_atom_site_label_1
_geom_bond_atom_site_label_2
_geom_bond_distance
C1 C2 1.205(16)
C2 N1A 1.800(14)
C2 N1B 1.927(15)
C3 C4 1.247(10)
C3 N1B 1.681(9)
C3 N1A 1.777(10)
C5 N1B 1.376(4)
C5 N1A 1.378(4)
C5 C10 1.381(5)
C5 C6 1.392(5)
C6 C7 1.369(6)
C7 C8 1.358(6)
C8 O1 1.375(4)
C8 C9 1.404(5)
C9 C10 1.385(5)
C9 C11 1.446(5)
C11 C12 1.348(5)
C12 N2 1.386(4)
C12 C13 1.470(6)
C13 O3 1.189(4)
C13 O2 1.377(5)
C14 N2 1.285(4)
C14 O2 1.365(4)
C14 C15 1.471(6)
C16 O1 1.4117
